data_1521266
loop_
_publ_author_name
'Joseph, J.'
'Vimala, T.M.'
'Sivasubramanian, V.'
'Murthy, V.R.K.'

_publ_section_title
;
 Structural investigations on Pb (Zrx Ti1-x) O3 solid solutions using the
 X-ray Rietveld method
;
_journal_name_full 'Journal of Materials Science'
_journal_page_first 1571
_journal_page_last 1575
_journal_volume 35
_journal_year 2000
_chemical_formula_sum 'O3 Pb Ti0.47 Zr0.53'
_chemical_name_systematic 'Pb (Zr0.53 Ti0.47) O3'
_space_group_IT_number 160
_symmetry_space_group_name_Hall 'R 3 -2"'
_symmetry_space_group_name_H-M 'R 3 m :H'
_cell_angle_alpha 90
_cell_angle_beta 90
_cell_angle_gamma 120
_cell_formula_units_Z 6
_cell_length_a 5.7651
_cell_length_b 5.7651
_cell_length_c 14.184
_cell_volume 408.266
_citation_journal_id_ASTM JMTSAS
_cod_data_source_file Joseph_JMTSAS_2000_1591.cif
_cod_data_source_block O3Pb1Ti0.47Zr0.53
_cod_original_cell_volume 408.2658
_cod_original_formula_sum 'O3 Pb1 Ti0.47 Zr0.53'
_cod_database_code 1521266

loop_
_symmetry_equiv_pos_as_xyz
x,y,z
-y,x-y,z
-x+y,-x,z
-y,-x,z
x,x-y,z
-x+y,y,z
x+2/3,y+1/3,z+1/3
-y+2/3,x-y+1/3,z+1/3
-x+y+2/3,-x+1/3,z+1/3
-y+2/3,-x+1/3,z+1/3
x+2/3,x-y+1/3,z+1/3
-x+y+2/3,y+1/3,z+1/3
x+1/3,y+2/3,z+2/3
-y+1/3,x-y+2/3,z+2/3
-x+y+1/3,-x+2/3,z+2/3
-y+1/3,-x+2/3,z+2/3
x+1/3,x-y+2/3,z+2/3
-x+y+1/3,y+2/3,z+2/3

loop_
_atom_site_label
_atom_site_type_symbol
_atom_site_fract_x
_atom_site_fract_y
_atom_site_fract_z
_atom_site_occupancy
_atom_site_U_iso_or_equiv
Pb2 Pb+2 0 0 0.7924 1 0.0
Ti2 Ti+4 0 0 0.5368 0.47 0.0
Pb1 Pb+2 0 0 0.2924 1 0.0
Zr2 Zr+4 0 0 0.5368 0.53 0.0
O2 O-2 0.6558 0.8279 0.5833 1 0.0
Ti1 Ti+4 0 0 0.0368 0.47 0.0
Zr1 Zr+4 0 0 0.0368 0.53 0.0
O1 O-2 0.1721 0.3442 0.0833 1 0.0
